data_7000905
loop_
_publ_author_name
'Aragoni, M. Carla'
'Arca, Massimiliano'
'Crespo, Miriam'
'Devillanova, Francesco A.'
'Hursthouse, Michael B.'
'Huth, Susanne L.'
'Isaia, Francesco'
'Lippolis, Vito'
'Verani, Gaetano'

_publ_section_title
;
 Investigation on the reactivity of dithiophosphonato/dithiophosphato
 NiII complexes towards 2,4,6-tris-2-pyridyl-1,3,5-triazine:
 developments and new perspectives
;
_journal_issue 14
_journal_name_full 'Dalton Transactions'
_journal_page_first 2510
_journal_page_last 2520
_journal_paper_doi 10.1039/b819326f
_journal_year 2009
_chemical_formula_sum 'C38 H40 N6 Ni O4 P2 S4'
_chemical_formula_weight 893.65
_chemical_name_systematic
;
04lsh043/95
;
_space_group_IT_number 2
_symmetry_cell_setting triclinic
_symmetry_space_group_name_Hall '-P 1'
_symmetry_space_group_name_H-M 'P -1'
_atom_sites_solution_hydrogens geom
_atom_sites_solution_primary direct
_atom_sites_solution_secondary difmap
_audit_creation_method SHELXL-97
_cell_angle_alpha 76.563(2)
_cell_angle_beta 81.865(2)
_cell_angle_gamma 72.466(3)
_cell_formula_units_Z 2
_cell_length_a 12.5691(7)
_cell_length_b 13.3601(7)
_cell_length_c 13.8241(8)
_cell_measurement_reflns_used 9226
_cell_measurement_temperature 120(2)
_cell_measurement_theta_max 27.1
_cell_measurement_theta_min 2.91
_cell_volume 2146.5(2)
_computing_cell_refinement 'DENZO (Otwinowski & Minor, 1997) & COLLECT (Hooft, R.W.W., 1998)'
_computing_data_collection 'COLLECT (Hooft, R.W.W., 1998)'
_computing_data_reduction 'DENZO (Otwinowski & Minor, 1997) & COLLECT (Hooft, R.W.W., 1998)'
_computing_structure_refinement 'SHELXL-97 (Sheldrick, 1997)'
_computing_structure_solution 'SHELXS-97 (Sheldrick, 1997)'
_diffrn_ambient_temperature 120(2)
_diffrn_detector_area_resol_mean 9.091
_diffrn_measured_fraction_theta_full 0.997
_diffrn_measured_fraction_theta_max 0.997
_diffrn_measurement_device_type 'Bruker-Nonius 95mm CCD camera on \k-goniostat'
_diffrn_measurement_method '\F & \wscans'
_diffrn_radiation_monochromator graphite
_diffrn_radiation_source 'Bruker-Nonius FR591 rotating anode'
_diffrn_radiation_type MoK\a
_diffrn_radiation_wavelength 0.71073
_diffrn_reflns_av_R_equivalents 0.1665
_diffrn_reflns_av_sigmaI/netI 0.1468
_diffrn_reflns_limit_h_max 14
_diffrn_reflns_limit_h_min -14
_diffrn_reflns_limit_k_max 15
_diffrn_reflns_limit_k_min -15
_diffrn_reflns_limit_l_max 16
_diffrn_reflns_limit_l_min -16
_diffrn_reflns_number 65715
_diffrn_reflns_theta_full 25.00
_diffrn_reflns_theta_max 25.00
_diffrn_reflns_theta_min 3.15
_exptl_absorpt_coefficient_mu 0.767
_exptl_absorpt_correction_T_max 0.9924
_exptl_absorpt_correction_T_min 0.8618
_exptl_absorpt_correction_type multi-scan
_exptl_absorpt_process_details 'SADABS V2.10 (Sheldrick, G.M., 2003)'
_exptl_crystal_colour 'dark green'
_exptl_crystal_density_diffrn 1.383
_exptl_crystal_density_method 'not measured'
_exptl_crystal_description 'cut sheet'
_exptl_crystal_F_000 928
_exptl_crystal_size_max 0.20
_exptl_crystal_size_mid 0.12
_exptl_crystal_size_min 0.01
_refine_diff_density_max 0.657
_refine_diff_density_min -0.541
_refine_diff_density_rms 0.095
_refine_ls_extinction_method none
_refine_ls_goodness_of_fit_ref 1.106
_refine_ls_hydrogen_treatment constr
_refine_ls_matrix_type full
_refine_ls_number_parameters 500
_refine_ls_number_reflns 7530
_refine_ls_number_restraints 0
_refine_ls_restrained_S_all 1.106
_refine_ls_R_factor_all 0.1797
_refine_ls_R_factor_gt 0.1124
_refine_ls_shift/su_max 0.000
_refine_ls_shift/su_mean 0.000
_refine_ls_structure_factor_coef Fsqd
_refine_ls_weighting_details 'calc w=1/[\s^2^(Fo^2^)+(0.0711P)^2^+8.2171P] where P=(Fo^2^+2Fc^2^)/3'
_refine_ls_weighting_scheme calc
_refine_ls_wR_factor_gt 0.1858
_refine_ls_wR_factor_ref 0.2110
_reflns_number_gt 4862
_reflns_number_total 7530
_reflns_threshold_expression >2sigma(I)
_cod_data_source_file b819326f.txt
_cod_data_source_block 04slh043
_cod_depositor_comments
;
The following automatic conversions were performed:
'_symmetry_cell_setting' value 'Triclinic' changed to 'triclinic'
according to '/home/saulius/struct/CIF-dictionaries/cif_core.dic'
dictionary named 'cif_core.dic' version 2.4.1 from 2010-06-29.

Automatic conversion script
Id: cif_fix_enum 1527 2010-12-29 10:47:43Z saulius 
;
_cod_original_sg_symbol_H-M P-1
_cod_database_code 7000905

loop_
_symmetry_equiv_pos_as_xyz
'x, y, z'
'-x, -y, -z'

loop_
_atom_site_label
_atom_site_type_symbol
_atom_site_fract_x
_atom_site_fract_y
_atom_site_fract_z
_atom_site_U_iso_or_equiv
_atom_site_adp_type
_atom_site_occupancy
_atom_site_symmetry_multiplicity
_atom_site_calc_flag
_atom_site_refinement_flags
_atom_site_disorder_assembly
_atom_site_disorder_group
C1 C 0.6190(7) 0.4519(6) -0.2133(6) 0.034(2) Uani 1 1 d . . .
C2 C 0.5092(6) 0.4696(6) -0.1705(6) 0.0317(19) Uani 1 1 d . . .
H2 H 0.4951 0.4632 -0.1003 0.038 Uiso 1 1 calc R . .
C3 C 0.4207(7) 0.4963(6) -0.2294(6) 0.0348(19) Uani 1 1 d . . .
H3 H 0.3468 0.5041 -0.1990 0.042 Uiso 1 1 calc R . .
C4 C 0.4385(7) 0.5119(6) -0.3322(7) 0.038(2) Uani 1 1 d . . .
C5 C 0.5467(7) 0.4988(6) -0.3748(7) 0.041(2) Uani 1 1 d . . .
H5 H 0.5596 0.5115 -0.4454 0.049 Uiso 1 1 calc R . .
C6 C 0.6369(7) 0.4675(6) -0.3167(7) 0.043(2) Uani 1 1 d . . .
H6 H 0.7109 0.4567 -0.3475 0.052 Uiso 1 1 calc R . .
C7 C 0.2460(7) 0.5409(7) -0.3579(7) 0.049(2) Uani 1 1 d . . .
H7A H 0.2461 0.4718 -0.3140 0.074 Uiso 1 1 calc R . .
H7B H 0.1992 0.5537 -0.4129 0.074 Uiso 1 1 calc R . .
H7C H 0.2160 0.5982 -0.3199 0.074 Uiso 1 1 calc R . .
C8 C 0.9304(7) 0.4335(7) -0.1627(8) 0.053(3) Uani 1 1 d . . .
H8A H 0.9840 0.3858 -0.2036 0.064 Uiso 1 1 calc R . .
H8B H 0.9304 0.3943 -0.0925 0.064 Uiso 1 1 calc R . .
C9 C 0.9660(8) 0.5307(8) -0.1706(9) 0.069(3) Uani 1 1 d . . .
H9A H 0.9079 0.5818 -0.1360 0.083 Uiso 1 1 calc R . .
H9B H 0.9738 0.5655 -0.2417 0.083 Uiso 1 1 calc R . .
C10 C 1.0790(8) 0.5043(8) -0.1240(8) 0.065(3) Uani 1 1 d . . .
H10A H 1.0712 0.4709 -0.0533 0.098 Uiso 1 1 calc R . .
H10B H 1.1002 0.5706 -0.1303 0.098 Uiso 1 1 calc R . .
H10C H 1.1370 0.4549 -0.1590 0.098 Uiso 1 1 calc R . .
C11 C 0.6175(6) -0.0246(6) 0.2206(6) 0.0283(18) Uani 1 1 d . . .
C12 C 0.5332(6) -0.0181(6) 0.1614(6) 0.0320(19) Uani 1 1 d . . .
H12 H 0.5528 -0.0297 0.0951 0.038 Uiso 1 1 calc R . .
C13 C 0.4226(7) 0.0045(6) 0.1971(6) 0.036(2) Uani 1 1 d . . .
H13 H 0.3663 0.0071 0.1567 0.043 Uiso 1 1 calc R . .
C14 C 0.3949(6) 0.0234(6) 0.2929(6) 0.0313(19) Uani 1 1 d . . .
C15 C 0.4762(7) 0.0168(6) 0.3525(6) 0.036(2) Uani 1 1 d . . .
H15 H 0.4563 0.0286 0.4186 0.043 Uiso 1 1 calc R . .
C16 C 0.5877(6) -0.0070(6) 0.3158(6) 0.0325(19) Uani 1 1 d . . .
H16 H 0.6438 -0.0113 0.3571 0.039 Uiso 1 1 calc R . .
C17 C 0.2493(7) 0.0611(8) 0.4225(6) 0.052(2) Uani 1 1 d . . .
H17A H 0.2852 -0.0035 0.4696 0.078 Uiso 1 1 calc R . .
H17B H 0.1678 0.0759 0.4343 0.078 Uiso 1 1 calc R . .
H17C H 0.2720 0.1220 0.4319 0.078 Uiso 1 1 calc R . .
C18 C 0.9400(6) -0.0752(7) 0.2598(6) 0.036(2) Uani 1 1 d . . .
H18A H 0.9800 -0.0264 0.2153 0.043 Uiso 1 1 calc R . .
H18B H 0.9675 -0.1461 0.2408 0.043 Uiso 1 1 calc R . .
C19 C 0.9603(7) -0.0853(7) 0.3667(6) 0.047(2) Uani 1 1 d . . .
H19A H 0.9227 -0.1368 0.4099 0.056 Uiso 1 1 calc R . .
H19B H 0.9268 -0.0149 0.3861 0.056 Uiso 1 1 calc R . .
C20 C 1.0847(7) -0.1230(9) 0.3840(7) 0.061(3) Uani 1 1 d . . .
H20A H 1.1192 -0.1906 0.3612 0.091 Uiso 1 1 calc R . .
H20B H 1.0937 -0.1338 0.4553 0.091 Uiso 1 1 calc R . .
H20C H 1.1210 -0.0687 0.3465 0.091 Uiso 1 1 calc R . .
C21 C 0.5633(6) 0.2430(6) 0.2016(6) 0.0304(18) Uani 1 1 d . . .
C22 C 0.5911(7) 0.2392(6) 0.3598(6) 0.036(2) Uani 1 1 d . . .
C23 C 0.7390(6) 0.2139(6) 0.2455(6) 0.0322(19) Uani 1 1 d . . .
C24 C 0.8578(6) 0.2004(6) 0.2075(6) 0.0333(19) Uani 1 1 d . . .
C25 C 0.9397(6) 0.1988(6) 0.2646(6) 0.0333(19) Uani 1 1 d . . .
H25 H 0.9224 0.2070 0.3320 0.040 Uiso 1 1 calc R . .
C26 C 1.0489(7) 0.1848(6) 0.2210(7) 0.040(2) Uani 1 1 d . . .
H26 H 1.1075 0.1829 0.2584 0.048 Uiso 1 1 calc R . .
C27 C 1.0711(7) 0.1736(6) 0.1221(7) 0.042(2) Uani 1 1 d . . .
H27 H 1.1450 0.1630 0.0912 0.050 Uiso 1 1 calc R . .
C28 C 0.9824(6) 0.1784(6) 0.0691(6) 0.037(2) Uani 1 1 d . . .
H28 H 0.9974 0.1710 0.0014 0.044 Uiso 1 1 calc R . .
C29 C 0.4955(6) 0.2510(6) 0.1193(6) 0.0316(19) Uani 1 1 d . . .
C30 C 0.3793(6) 0.2776(6) 0.1278(7) 0.039(2) Uani 1 1 d . . .
H30 H 0.3373 0.2932 0.1879 0.047 Uiso 1 1 calc R . .
C31 C 0.3270(7) 0.2805(6) 0.0442(7) 0.041(2) Uani 1 1 d . . .
H31 H 0.2476 0.2994 0.0461 0.050 Uiso 1 1 calc R . .
C32 C 0.3907(7) 0.2557(7) -0.0409(7) 0.045(2) Uani 1 1 d . . .
H32 H 0.3558 0.2551 -0.0973 0.054 Uiso 1 1 calc R . .
C33 C 0.5065(7) 0.2317(6) -0.0439(6) 0.039(2) Uani 1 1 d . . .
H33 H 0.5500 0.2154 -0.1032 0.047 Uiso 1 1 calc R . .
C34 C 0.5465(7) 0.2421(6) 0.4639(6) 0.039(2) Uani 1 1 d . . .
C35 C 0.6154(8) 0.2358(6) 0.5357(6) 0.045(2) Uani 1 1 d . . .
H35 H 0.6934 0.2269 0.5204 0.054 Uiso 1 1 calc R . .
C36 C 0.5651(9) 0.2431(7) 0.6333(7) 0.052(3) Uani 1 1 d . . .
H36 H 0.6093 0.2388 0.6852 0.063 Uiso 1 1 calc R . .
C37 C 0.4524(9) 0.2565(7) 0.6520(7) 0.053(3) Uani 1 1 d . . .
H37 H 0.4174 0.2619 0.7169 0.063 Uiso 1 1 calc R . .
C38 C 0.3907(9) 0.2620(7) 0.5759(7) 0.053(3) Uani 1 1 d . . .
H38 H 0.3127 0.2703 0.5905 0.064 Uiso 1 1 calc R . .
N1 N 0.6724(5) 0.2190(5) 0.1776(4) 0.0248(14) Uani 1 1 d . . .
N2 N 0.7030(5) 0.2200(5) 0.3401(5) 0.0334(16) Uani 1 1 d . . .
N3 N 0.5168(5) 0.2546(5) 0.2918(5) 0.0348(16) Uani 1 1 d . . .
N4 N 0.5584(5) 0.2308(5) 0.0343(5) 0.0323(16) Uani 1 1 d . . .
N5 N 0.8774(5) 0.1930(5) 0.1098(5) 0.0284(15) Uani 1 1 d . . .
N6 N 0.4330(6) 0.2563(5) 0.4824(6) 0.0478(19) Uani 1 1 d . . .
O1 O 0.8188(4) 0.4611(4) -0.1968(4) 0.0443(15) Uani 1 1 d . . .
O2 O 0.3575(4) 0.5396(4) -0.3970(4) 0.0420(14) Uani 1 1 d . . .
O3 O 0.8198(4) -0.0324(4) 0.2506(4) 0.0344(13) Uani 1 1 d . . .
O4 O 0.2825(4) 0.0449(5) 0.3231(4) 0.0454(15) Uani 1 1 d . . .
P1 P 0.73478(17) 0.39334(17) -0.13727(16) 0.0332(5) Uani 1 1 d . . .
P2 P 0.76240(16) -0.06661(16) 0.17136(16) 0.0308(5) Uani 1 1 d . . .
S1 S 0.79705(17) 0.23636(16) -0.13695(16) 0.0362(5) Uani 1 1 d . . .
S2 S 0.69743(17) 0.41347(16) 0.00281(16) 0.0363(5) Uani 1 1 d . . .
S3 S 0.78318(16) 0.02034(16) 0.03395(15) 0.0345(5) Uani 1 1 d . . .
S4 S 0.81384(16) -0.22240(16) 0.17750(16) 0.0363(5) Uani 1 1 d . . .
Ni1 Ni 0.73326(8) 0.20907(8) 0.03811(7) 0.0291(3) Uani 1 1 d . . .

loop_
_atom_site_aniso_label
_atom_site_aniso_U_11
_atom_site_aniso_U_22
_atom_site_aniso_U_33
_atom_site_aniso_U_23
_atom_site_aniso_U_13
_atom_site_aniso_U_12
C1 0.042(5) 0.024(4) 0.038(5) -0.005(4) 0.002(4) -0.014(4)
C2 0.026(4) 0.030(4) 0.036(5) -0.008(4) 0.005(4) -0.005(4)
C3 0.038(5) 0.040(5) 0.029(5) -0.008(4) -0.002(4) -0.013(4)
C4 0.037(5) 0.025(4) 0.052(6) -0.004(4) -0.006(4) -0.012(4)
C5 0.049(6) 0.041(5) 0.038(5) -0.012(4) -0.004(4) -0.018(4)
C6 0.043(5) 0.040(5) 0.051(6) -0.015(4) 0.008(5) -0.020(4)
C7 0.041(6) 0.060(6) 0.054(6) -0.019(5) -0.003(5) -0.021(5)
C8 0.027(5) 0.043(6) 0.087(8) -0.007(5) 0.004(5) -0.014(4)
C9 0.055(7) 0.048(6) 0.101(9) -0.009(6) -0.024(6) -0.008(5)
C10 0.055(7) 0.071(7) 0.079(8) -0.019(6) -0.008(6) -0.027(6)
C11 0.022(4) 0.030(4) 0.036(5) -0.008(4) 0.002(4) -0.013(3)
C12 0.035(5) 0.033(5) 0.032(5) -0.001(4) -0.007(4) -0.018(4)
C13 0.033(5) 0.039(5) 0.041(5) -0.009(4) -0.001(4) -0.017(4)
C14 0.018(4) 0.027(4) 0.042(5) 0.000(4) 0.006(4) -0.006(3)
C15 0.041(5) 0.038(5) 0.030(5) -0.004(4) -0.004(4) -0.014(4)
C16 0.022(4) 0.036(5) 0.041(5) -0.010(4) 0.000(4) -0.011(4)
C17 0.044(6) 0.075(7) 0.036(6) -0.016(5) 0.014(4) -0.019(5)
C18 0.026(4) 0.044(5) 0.041(5) -0.014(4) -0.006(4) -0.010(4)
C19 0.040(5) 0.058(6) 0.045(6) -0.018(5) 0.000(4) -0.014(5)
C20 0.044(6) 0.098(8) 0.050(6) -0.020(6) -0.018(5) -0.023(6)
C21 0.028(5) 0.021(4) 0.042(5) -0.007(4) -0.002(4) -0.007(3)
C22 0.039(5) 0.030(5) 0.039(5) -0.014(4) 0.016(4) -0.013(4)
C23 0.031(5) 0.022(4) 0.043(5) -0.006(4) 0.000(4) -0.008(4)
C24 0.033(5) 0.030(5) 0.040(5) -0.008(4) -0.008(4) -0.010(4)
C25 0.030(5) 0.031(5) 0.038(5) -0.008(4) -0.008(4) -0.003(4)
C26 0.031(5) 0.041(5) 0.050(6) -0.007(4) -0.015(4) -0.012(4)
C27 0.026(5) 0.036(5) 0.064(7) -0.008(4) 0.004(4) -0.014(4)
C28 0.024(5) 0.040(5) 0.048(5) -0.020(4) 0.010(4) -0.008(4)
C29 0.037(5) 0.024(4) 0.037(5) -0.010(4) 0.003(4) -0.013(4)
C30 0.021(4) 0.038(5) 0.051(6) -0.003(4) -0.002(4) -0.004(4)
C31 0.029(5) 0.037(5) 0.061(6) -0.001(4) -0.018(5) -0.013(4)
C32 0.039(5) 0.040(5) 0.060(6) -0.009(5) -0.012(5) -0.015(4)
C33 0.045(5) 0.037(5) 0.043(5) -0.012(4) -0.008(4) -0.017(4)
C34 0.041(5) 0.036(5) 0.037(5) -0.003(4) 0.005(4) -0.011(4)
C35 0.053(6) 0.038(5) 0.040(6) -0.006(4) 0.003(5) -0.012(4)
C36 0.088(8) 0.033(5) 0.045(6) -0.007(4) -0.008(5) -0.030(5)
C37 0.078(8) 0.032(5) 0.045(6) -0.017(4) 0.027(6) -0.018(5)
C38 0.070(7) 0.043(6) 0.043(6) -0.012(5) 0.012(5) -0.016(5)
N1 0.016(3) 0.033(4) 0.028(4) -0.009(3) 0.000(3) -0.008(3)
N2 0.036(4) 0.032(4) 0.031(4) -0.011(3) 0.002(3) -0.007(3)
N3 0.033(4) 0.032(4) 0.041(4) -0.013(3) 0.004(3) -0.010(3)
N4 0.029(4) 0.028(4) 0.044(4) -0.007(3) -0.008(3) -0.010(3)
N5 0.022(3) 0.030(4) 0.036(4) -0.009(3) -0.001(3) -0.010(3)
N6 0.053(5) 0.034(4) 0.054(5) -0.013(4) 0.020(4) -0.017(4)
O1 0.035(3) 0.041(3) 0.056(4) -0.008(3) 0.007(3) -0.014(3)
O2 0.037(3) 0.050(4) 0.044(4) -0.014(3) -0.006(3) -0.013(3)
O3 0.022(3) 0.044(3) 0.040(3) -0.012(3) 0.000(2) -0.012(3)
O4 0.029(3) 0.058(4) 0.041(4) -0.004(3) -0.001(3) -0.007(3)
P1 0.0284(12) 0.0344(12) 0.0370(13) -0.0099(10) 0.0043(10) -0.0100(10)
P2 0.0243(11) 0.0328(12) 0.0389(13) -0.0107(10) -0.0028(9) -0.0103(9)
S1 0.0347(12) 0.0357(12) 0.0375(13) -0.0110(10) 0.0052(10) -0.0094(10)
S2 0.0317(12) 0.0378(12) 0.0417(13) -0.0116(10) -0.0026(10) -0.0105(10)
S3 0.0324(12) 0.0379(12) 0.0365(12) -0.0141(10) 0.0047(9) -0.0129(10)
S4 0.0296(11) 0.0340(12) 0.0495(14) -0.0129(10) -0.0028(10) -0.0118(9)
Ni1 0.0238(6) 0.0350(6) 0.0315(6) -0.0096(5) 0.0005(4) -0.0116(5)

loop_
_atom_type_symbol
_atom_type_description
_atom_type_scat_dispersion_real
_atom_type_scat_dispersion_imag
_atom_type_scat_source
C C 0.0033 0.0016 'International Tables Vol C Tables 4.2.6.8 and 6.1.1.4'
H H 0.0000 0.0000 'International Tables Vol C Tables 4.2.6.8 and 6.1.1.4'
N N 0.0061 0.0033 'International Tables Vol C Tables 4.2.6.8 and 6.1.1.4'
O O 0.0106 0.0060 'International Tables Vol C Tables 4.2.6.8 and 6.1.1.4'
P P 0.1023 0.0942 'International Tables Vol C Tables 4.2.6.8 and 6.1.1.4'
S S 0.1246 0.1234 'International Tables Vol C Tables 4.2.6.8 and 6.1.1.4'
Ni Ni 0.3393 1.1124 'International Tables Vol C Tables 4.2.6.8 and 6.1.1.4'

loop_
_geom_angle_atom_site_label_1
_geom_angle_atom_site_label_2
_geom_angle_atom_site_label_3
_geom_angle
_geom_angle_site_symmetry_1
_geom_angle_site_symmetry_3
_geom_angle_publ_flag
C6 C1 C2 118.6(8) . . ?
C6 C1 P1 120.1(6) . . ?
C2 C1 P1 120.8(6) . . ?
C3 C2 C1 120.6(8) . . ?
C3 C2 H2 119.7 . . ?
C1 C2 H2 119.7 . . ?
C2 C3 C4 120.7(7) . . ?
C2 C3 H3 119.6 . . ?
C4 C3 H3 119.6 . . ?
O2 C4 C5 115.8(8) . . ?
O2 C4 C3 125.5(7) . . ?
C5 C4 C3 118.7(8) . . ?
C4 C5 C6 121.3(8) . . ?
C4 C5 H5 119.3 . . ?
C6 C5 H5 119.3 . . ?
C5 C6 C1 120.0(8) . . ?
C5 C6 H6 120.0 . . ?
C1 C6 H6 120.0 . . ?
O2 C7 H7A 109.5 . . ?
O2 C7 H7B 109.5 . . ?
H7A C7 H7B 109.5 . . ?
O2 C7 H7C 109.5 . . ?
H7A C7 H7C 109.5 . . ?
H7B C7 H7C 109.5 . . ?
O1 C8 C9 110.6(7) . . ?
O1 C8 H8A 109.5 . . ?
C9 C8 H8A 109.5 . . ?
O1 C8 H8B 109.5 . . ?
C9 C8 H8B 109.5 . . ?
H8A C8 H8B 108.1 . . ?
C8 C9 C10 111.5(8) . . ?
C8 C9 H9A 109.3 . . ?
C10 C9 H9A 109.3 . . ?
C8 C9 H9B 109.3 . . ?
C10 C9 H9B 109.3 . . ?
H9A C9 H9B 108.0 . . ?
C9 C10 H10A 109.5 . . ?
C9 C10 H10B 109.5 . . ?
H10A C10 H10B 109.5 . . ?
C9 C10 H10C 109.5 . . ?
H10A C10 H10C 109.5 . . ?
H10B C10 H10C 109.5 . . ?
C16 C11 C12 118.5(7) . . ?
C16 C11 P2 122.9(6) . . ?
C12 C11 P2 118.4(6) . . ?
C13 C12 C11 121.4(7) . . ?
C13 C12 H12 119.3 . . ?
C11 C12 H12 119.3 . . ?
C12 C13 C14 118.8(7) . . ?
C12 C13 H13 120.6 . . ?
C14 C13 H13 120.6 . . ?
C15 C14 O4 124.0(7) . . ?
C15 C14 C13 120.9(7) . . ?
O4 C14 C13 115.1(7) . . ?
C14 C15 C16 119.8(7) . . ?
C14 C15 H15 120.1 . . ?
C16 C15 H15 120.1 . . ?
C11 C16 C15 120.7(7) . . ?
C11 C16 H16 119.7 . . ?
C15 C16 H16 119.7 . . ?
O4 C17 H17A 109.5 . . ?
O4 C17 H17B 109.5 . . ?
H17A C17 H17B 109.5 . . ?
O4 C17 H17C 109.5 . . ?
H17A C17 H17C 109.5 . . ?
H17B C17 H17C 109.5 . . ?
O3 C18 C19 107.7(6) . . ?
O3 C18 H18A 110.2 . . ?
C19 C18 H18A 110.2 . . ?
O3 C18 H18B 110.2 . . ?
C19 C18 H18B 110.2 . . ?
H18A C18 H18B 108.5 . . ?
C18 C19 C20 112.3(7) . . ?
C18 C19 H19A 109.1 . . ?
C20 C19 H19A 109.1 . . ?
C18 C19 H19B 109.1 . . ?
C20 C19 H19B 109.1 . . ?
H19A C19 H19B 107.9 . . ?
C19 C20 H20A 109.5 . . ?
C19 C20 H20B 109.5 . . ?
H20A C20 H20B 109.5 . . ?
C19 C20 H20C 109.5 . . ?
H20A C20 H20C 109.5 . . ?
H20B C20 H20C 109.5 . . ?
N3 C21 N1 124.1(7) . . ?
N3 C21 C29 121.7(7) . . ?
N1 C21 C29 114.1(7) . . ?
N2 C22 N3 125.3(7) . . ?
N2 C22 C34 117.2(8) . . ?
N3 C22 C34 117.5(7) . . ?
N1 C23 N2 123.2(7) . . ?
N1 C23 C24 114.0(7) . . ?
N2 C23 C24 122.8(7) . . ?
N5 C24 C25 123.2(7) . . ?
N5 C24 C23 113.4(7) . . ?
C25 C24 C23 123.3(7) . . ?
C24 C25 C26 118.2(8) . . ?
C24 C25 H25 120.9 . . ?
C26 C25 H25 120.9 . . ?
C27 C26 C25 119.3(7) . . ?
C27 C26 H26 120.4 . . ?
C25 C26 H26 120.4 . . ?
C26 C27 C28 118.6(7) . . ?
C26 C27 H27 120.7 . . ?
C28 C27 H27 120.7 . . ?
N5 C28 C27 122.6(8) . . ?
N5 C28 H28 118.7 . . ?
C27 C28 H28 118.7 . . ?
N4 C29 C30 123.4(7) . . ?
N4 C29 C21 113.0(7) . . ?
C30 C29 C21 123.6(7) . . ?
C29 C30 C31 117.1(8) . . ?
C29 C30 H30 121.4 . . ?
C31 C30 H30 121.4 . . ?
C32 C31 C30 119.7(8) . . ?
C32 C31 H31 120.1 . . ?
C30 C31 H31 120.1 . . ?
C31 C32 C33 119.6(8) . . ?
C31 C32 H32 120.2 . . ?
C33 C32 H32 120.2 . . ?
N4 C33 C32 121.8(8) . . ?
N4 C33 H33 119.1 . . ?
C32 C33 H33 119.1 . . ?
N6 C34 C35 123.3(8) . . ?
N6 C34 C22 115.8(8) . . ?
C35 C34 C22 120.9(8) . . ?
C34 C35 C36 117.3(8) . . ?
C34 C35 H35 121.3 . . ?
C36 C35 H35 121.3 . . ?
C37 C36 C35 119.4(9) . . ?
C37 C36 H36 120.3 . . ?
C35 C36 H36 120.3 . . ?
C36 C37 C38 119.1(9) . . ?
C36 C37 H37 120.5 . . ?
C38 C37 H37 120.5 . . ?
N6 C38 C37 124.3(9) . . ?
N6 C38 H38 117.9 . . ?
C37 C38 H38 117.9 . . ?
C23 N1 C21 118.2(6) . . ?
C23 N1 Ni1 120.5(5) . . ?
C21 N1 Ni1 120.8(5) . . ?
C23 N2 C22 114.5(7) . . ?
C21 N3 C22 114.2(6) . . ?
C33 N4 C29 118.3(7) . . ?
C33 N4 Ni1 126.5(5) . . ?
C29 N4 Ni1 115.1(5) . . ?
C28 N5 C24 118.0(7) . . ?
C28 N5 Ni1 127.1(5) . . ?
C24 N5 Ni1 114.8(5) . . ?
C38 N6 C34 116.6(8) . . ?
C8 O1 P1 118.0(5) . . ?
C4 O2 C7 118.7(6) . . ?
C18 O3 P2 119.8(4) . . ?
C14 O4 C17 117.6(6) . . ?
O1 P1 C1 99.4(3) . . ?
O1 P1 S2 111.8(2) . . ?
C1 P1 S2 113.4(3) . . ?
O1 P1 S1 112.2(2) . . ?
C1 P1 S1 111.0(3) . . ?
S2 P1 S1 108.92(13) . . ?
O3 P2 C11 98.6(3) . . ?
O3 P2 S4 111.6(2) . . ?
C11 P2 S4 111.5(2) . . ?
O3 P2 S3 110.5(2) . . ?
C11 P2 S3 110.1(3) . . ?
S4 P2 S3 113.46(13) . . ?
P1 S1 Ni1 85.93(10) . . ?
P1 S2 Ni1 82.28(9) . . ?
P2 S3 Ni1 110.54(10) . . ?
N1 Ni1 N5 77.1(2) . . ?
N1 Ni1 N4 76.4(2) . . ?
N5 Ni1 N4 153.5(2) . . ?
N1 Ni1 S1 168.31(18) . . ?
N5 Ni1 S1 103.33(17) . . ?
N4 Ni1 S1 102.55(19) . . ?
N1 Ni1 S3 105.34(17) . . ?
N5 Ni1 S3 93.37(17) . . ?
N4 Ni1 S3 93.83(17) . . ?
S1 Ni1 S3 86.33(7) . . ?
N1 Ni1 S2 87.11(17) . . ?
N5 Ni1 S2 88.95(16) . . ?
N4 Ni1 S2 89.47(17) . . ?
S1 Ni1 S2 81.23(7) . . ?
S3 Ni1 S2 167.55(8) . . ?

loop_
_geom_bond_atom_site_label_1
_geom_bond_atom_site_label_2
_geom_bond_distance
_geom_bond_site_symmetry_2
_geom_bond_publ_flag
C1 C6 1.392(11) . ?
C1 C2 1.396(10) . ?
C1 P1 1.788(8) . ?
C2 C3 1.382(10) . ?
C2 H2 0.9500 . ?
C3 C4 1.383(11) . ?
C3 H3 0.9500 . ?
C4 O2 1.361(9) . ?
C4 C5 1.380(11) . ?
C5 C6 1.386(11) . ?
C5 H5 0.9500 . ?
C6 H6 0.9500 . ?
C7 O2 1.426(9) . ?
C7 H7A 0.9800 . ?
C7 H7B 0.9800 . ?
C7 H7C 0.9800 . ?
C8 O1 1.456(10) . ?
C8 C9 1.474(12) . ?
C8 H8A 0.9900 . ?
C8 H8B 0.9900 . ?
C9 C10 1.551(12) . ?
C9 H9A 0.9900 . ?
C9 H9B 0.9900 . ?
C10 H10A 0.9800 . ?
C10 H10B 0.9800 . ?
C10 H10C 0.9800 . ?
C11 C16 1.371(10) . ?
C11 C12 1.399(10) . ?
C11 P2 1.818(7) . ?
C12 C13 1.375(10) . ?
C12 H12 0.9500 . ?
C13 C14 1.382(11) . ?
C13 H13 0.9500 . ?
C14 C15 1.371(10) . ?
C14 O4 1.378(8) . ?
C15 C16 1.388(10) . ?
C15 H15 0.9500 . ?
C16 H16 0.9500 . ?
C17 O4 1.425(9) . ?
C17 H17A 0.9800 . ?
C17 H17B 0.9800 . ?
C17 H17C 0.9800 . ?
C18 O3 1.458(8) . ?
C18 C19 1.504(11) . ?
C18 H18A 0.9900 . ?
C18 H18B 0.9900 . ?
C19 C20 1.526(11) . ?
C19 H19A 0.9900 . ?
C19 H19B 0.9900 . ?
C20 H20A 0.9800 . ?
C20 H20B 0.9800 . ?
C20 H20C 0.9800 . ?
C21 N3 1.322(9) . ?
C21 N1 1.323(9) . ?
C21 C29 1.482(11) . ?
C22 N2 1.351(10) . ?
C22 N3 1.356(10) . ?
C22 C34 1.475(11) . ?
C23 N1 1.322(9) . ?
C23 N2 1.335(9) . ?
C23 C24 1.482(10) . ?
C24 N5 1.359(9) . ?
C24 C25 1.376(10) . ?
C25 C26 1.395(11) . ?
C25 H25 0.9500 . ?
C26 C27 1.389(11) . ?
C26 H26 0.9500 . ?
C27 C28 1.396(11) . ?
C27 H27 0.9500 . ?
C28 N5 1.336(9) . ?
C28 H28 0.9500 . ?
C29 N4 1.354(9) . ?
C29 C30 1.390(10) . ?
C30 C31 1.396(11) . ?
C30 H30 0.9500 . ?
C31 C32 1.374(12) . ?
C31 H31 0.9500 . ?
C32 C33 1.390(11) . ?
C32 H32 0.9500 . ?
C33 N4 1.336(10) . ?
C33 H33 0.9500 . ?
C34 N6 1.375(10) . ?
C34 C35 1.379(12) . ?
C35 C36 1.418(12) . ?
C35 H35 0.9500 . ?
C36 C37 1.367(13) . ?
C36 H36 0.9500 . ?
C37 C38 1.369(13) . ?
C37 H37 0.9500 . ?
C38 N6 1.336(11) . ?
C38 H38 0.9500 . ?
N1 Ni1 1.990(6) . ?
N4 Ni1 2.134(6) . ?
N5 Ni1 2.118(6) . ?
O1 P1 1.611(5) . ?
O3 P2 1.608(5) . ?
P1 S2 1.988(3) . ?
P1 S1 2.005(3) . ?
P2 S4 1.970(3) . ?
P2 S3 2.011(3) . ?
S1 Ni1 2.419(2) . ?
S2 Ni1 2.569(2) . ?
S3 Ni1 2.421(2) . ?
